data_7224559
loop_
_publ_author_name
'Li, Quan-Quan'
'Zhang, Wen-Qian'
'Ren, Chun-Yan'
'Fan, Yan-Ping'
'Li, Jian-Li'
'Liu, Ping'
'Wang, Yao-Yu'

_publ_section_title
;
 Reaction-determined assemblies of 0D to 3D complexes: structural
 diversities and luminescence properties
;
_journal_issue 19
_journal_name_full CrystEngComm
_journal_page_first 3358
_journal_paper_doi 10.1039/C6CE00273K
_journal_volume 18
_journal_year 2016
_chemical_formula_sum 'C32 H8 Cd3 N4 O27'
_chemical_formula_weight 1217.62
_chemical_name_systematic
; 
 ? 
;
_space_group_IT_number 14
_symmetry_cell_setting monoclinic
_symmetry_space_group_name_Hall '-P 2ybc'
_symmetry_space_group_name_H-M 'P 1 21/c 1'
_atom_sites_solution_hydrogens geom
_atom_sites_solution_primary direct
_atom_sites_solution_secondary difmap
_audit_creation_method SHELXL-97
_audit_update_record
;
2015-12-25 deposited with the CCDC.
2016-03-09 downloaded from the CCDC.
;
_cell_angle_alpha 90.00
_cell_angle_beta 99.9080(10)
_cell_angle_gamma 90.00
_cell_formula_units_Z 4
_cell_length_a 13.0719(6)
_cell_length_b 22.5340(11)
_cell_length_c 16.8938(8)
_cell_measurement_reflns_used 8885
_cell_measurement_temperature 296(2)
_cell_measurement_theta_max 26.365
_cell_measurement_theta_min 2.402
_cell_volume 4902.1(4)
_computing_cell_refinement 'Bruker SAINT'
_computing_data_collection 'Bruker APEX2'
_computing_data_reduction 'Bruker SAINT'
_computing_molecular_graphics 'Bruker SHELXTL'
_computing_publication_material 'Bruker SHELXTL'
_computing_structure_refinement 'SHELXL-97 (Sheldrick, 2008)'
_computing_structure_solution 'SHELXS-97 (Sheldrick, 2008)'
_diffrn_ambient_temperature 296(2)
_diffrn_measured_fraction_theta_full 0.989
_diffrn_measured_fraction_theta_max 0.989
_diffrn_measurement_device_type 'Bruker APEX-II CCD'
_diffrn_measurement_method '\f and \w scans'
_diffrn_radiation_monochromator graphite
_diffrn_radiation_source 'fine-focus sealed tube'
_diffrn_radiation_type MoK\a
_diffrn_radiation_wavelength 0.71073
_diffrn_reflns_av_R_equivalents 0.0353
_diffrn_reflns_av_sigmaI/netI 0.0435
_diffrn_reflns_limit_h_max 15
_diffrn_reflns_limit_h_min -16
_diffrn_reflns_limit_k_max 28
_diffrn_reflns_limit_k_min -22
_diffrn_reflns_limit_l_max 20
_diffrn_reflns_limit_l_min -21
_diffrn_reflns_number 26827
_diffrn_reflns_theta_full 26.37
_diffrn_reflns_theta_max 26.37
_diffrn_reflns_theta_min 1.52
_exptl_absorpt_coefficient_mu 1.376
_exptl_absorpt_correction_T_max 0.7161
_exptl_absorpt_correction_T_min 0.6829
_exptl_absorpt_correction_type multi-scan
_exptl_absorpt_process_details sadabs
_exptl_crystal_colour yellow
_exptl_crystal_density_diffrn 1.650
_exptl_crystal_density_method 'not measured'
_exptl_crystal_description columnar
_exptl_crystal_F_000 2352
_exptl_crystal_size_max 0.30
_exptl_crystal_size_mid 0.28
_exptl_crystal_size_min 0.26
_platon_squeeze_details
;
;
_refine_diff_density_max 1.257
_refine_diff_density_min -0.570
_refine_diff_density_rms 0.126
_refine_ls_extinction_method none
_refine_ls_goodness_of_fit_ref 1.008
_refine_ls_hydrogen_treatment constr
_refine_ls_matrix_type full
_refine_ls_number_parameters 595
_refine_ls_number_reflns 9923
_refine_ls_number_restraints 0
_refine_ls_restrained_S_all 1.008
_refine_ls_R_factor_all 0.0461
_refine_ls_R_factor_gt 0.0369
_refine_ls_shift/su_max 0.001
_refine_ls_shift/su_mean 0.000
_refine_ls_structure_factor_coef Fsqd
_refine_ls_weighting_details 'calc w=1/[\s^2^(Fo^2^)+(0.0800P)^2^+0.1684P] where P=(Fo^2^+2Fc^2^)/3'
_refine_ls_weighting_scheme calc
_refine_ls_wR_factor_gt 0.1145
_refine_ls_wR_factor_ref 0.1204
_reflns_number_gt 8050
_reflns_number_total 9923
_reflns_threshold_expression >2sigma(I)
_cod_data_source_file c6ce00273k2.cif
_cod_data_source_block 5-sr
_cod_depositor_comments
;
The following automatic conversions were performed:

'_symmetry_cell_setting' value 'Monoclinic' changed to 'monoclinic'
according to
/usr/data/users/saulius/crontab/automatic-downloads/rss-feeds/RSC/lib/dictionaries/cif_core.dic
dictionary named 'cif_core.dic' version 2.4.2 from 2011-04-26.

Automatic conversion script
Id: cif_fix_values 4268 2015-11-12 08:31:59Z antanas 

 Adding full bibliography for 7224556--7224565.cif.
;
_cod_original_sg_symbol_H-M P2(1)/c
_cod_database_code 7224559

loop_
_symmetry_equiv_pos_as_xyz
'x, y, z'
'-x, y+1/2, -z+1/2'
'-x, -y, -z'
'x, -y-1/2, z-1/2'

loop_
_atom_site_label
_atom_site_type_symbol
_atom_site_fract_x
_atom_site_fract_y
_atom_site_fract_z
_atom_site_U_iso_or_equiv
_atom_site_adp_type
_atom_site_occupancy
_atom_site_symmetry_multiplicity
_atom_site_calc_flag
_atom_site_refinement_flags
C1 C 0.7183(3) 0.10971(19) 0.0804(2) 0.0250(9) Uani 1 1 d .
C2 C 0.7871(3) 0.05569(17) 0.0899(2) 0.0215(8) Uani 1 1 d .
C3 C 0.7994(3) 0.02291(19) 0.0207(2) 0.0264(9) Uani 1 1 d .
H3 H 0.7665 0.0358 -0.0295 0.032 Uiso 1 1 calc R
C4 C 0.8591(3) -0.0274(2) 0.0265(3) 0.0274(9) Uani 1 1 d .
C5 C 0.9177(4) -0.0434(2) 0.1008(3) 0.0339(10) Uani 1 1 d .
H5 H 0.9638 -0.0751 0.1049 0.041 Uiso 1 1 calc R
C6 C 0.9053(4) -0.0107(2) 0.1681(3) 0.0316(10) Uani 1 1 d .
C7 C 0.8393(3) 0.03723(18) 0.1655(3) 0.0244(9) Uani 1 1 d .
C8 C -0.1786(3) 0.07259(18) 0.2372(2) 0.0221(8) Uani 1 1 d .
C9 C -0.2613(3) 0.06321(17) 0.2776(2) 0.0233(8) Uani 1 1 d .
C10 C -0.2801(3) 0.09855(18) 0.3408(2) 0.0246(9) Uani 1 1 d .
H10 H -0.3351 0.0900 0.3673 0.030 Uiso 1 1 calc R
C11 C -0.2163(3) 0.14647(19) 0.3638(2) 0.0267(9) Uani 1 1 d .
C12 C -0.1374(3) 0.15989(19) 0.3224(3) 0.0283(9) Uani 1 1 d .
H12 H -0.0983 0.1941 0.3352 0.034 Uiso 1 1 calc R
C13 C -0.1152(3) 0.12266(19) 0.2614(2) 0.0244(9) Uani 1 1 d .
C14 C -0.0218(3) 0.1336(2) 0.2227(2) 0.0270(9) Uani 1 1 d .
C15 C 0.1383(3) 0.0670(2) 0.0445(3) 0.0280(9) Uani 1 1 d .
C16 C 0.7624(3) 0.3141(2) -0.0690(3) 0.0289(9) Uani 1 1 d .
C17 C 0.5702(3) 0.2878(2) 0.1567(2) 0.0275(9) Uani 1 1 d .
C18 C 0.4894(3) 0.30034(18) 0.2081(2) 0.0223(8) Uani 1 1 d .
C19 C 0.5144(3) 0.2916(2) 0.2900(2) 0.0274(9) Uani 1 1 d .
H19 H 0.5783 0.2751 0.3116 0.033 Uiso 1 1 calc R
C20 C 0.4457(3) 0.19292(18) -0.1591(2) 0.0242(9) Uani 1 1 d .
C21 C 0.3487(3) 0.17104(19) -0.1923(2) 0.0252(9) Uani 1 1 d .
H21 H 0.3015 0.1605 -0.1593 0.030 Uiso 1 1 calc R
C22 C 0.3227(3) 0.33498(18) 0.2253(2) 0.0238(8) Uani 1 1 d .
C23 C 0.3926(3) 0.32218(18) 0.1728(2) 0.0223(8) Uani 1 1 d .
C24 C 0.3648(3) 0.32483(19) 0.0835(2) 0.0233(8) Uani 1 1 d .
C25 C 0.4012(3) 0.1315(2) 0.5347(3) 0.0283(9) Uani 1 1 d .
C26 C 0.3726(4) 0.1303(2) 0.4531(2) 0.0304(10) Uani 1 1 d .
H26 H 0.3984 0.1009 0.4233 0.036 Uiso 1 1 calc R
C27 C 0.3048(3) 0.17279(19) 0.4147(2) 0.0246(9) Uani 1 1 d .
C28 C 0.2694(3) 0.28288(19) -0.0397(2) 0.0241(8) Uani 1 1 d .
H28 H 0.2239 0.2542 -0.0648 0.029 Uiso 1 1 calc R
C29 C 0.3008(3) 0.28096(18) 0.0427(2) 0.0224(8) Uani 1 1 d .
C30 C 0.2605(3) 0.23145(18) 0.0893(2) 0.0208(8) Uani 1 1 d .
C31 C 0.4807(3) 0.1980(2) -0.0701(3) 0.0301(10) Uani 1 1 d .
C32 C 0.2635(3) 0.1688(2) 0.3261(2) 0.0269(9) Uani 1 1 d .
Cd1 Cd 0.48088(2) 0.154030(14) 0.104540(17) 0.02385(10) Uani 1 1 d .
Cd2 Cd 0.16613(2) 0.146487(13) 0.171284(16) 0.01999(9) Uani 1 1 d .
Cd3 Cd 0.69401(2) 0.248146(13) 0.047196(17) 0.02279(9) Uani 1 1 d .
N1 N 0.9673(4) -0.0297(2) 0.2445(2) 0.0434(11) Uani 1 1 d .
N2 N -0.3352(3) 0.01545(17) 0.2514(2) 0.0328(9) Uani 1 1 d .
N3 N 0.4701(4) 0.0836(2) 0.5714(3) 0.0479(12) Uani 1 1 d .
N4 N 0.2175(3) 0.3589(2) 0.1949(2) 0.0392(10) Uani 1 1 d .
O1 O 0.7511(3) 0.15436(15) 0.0497(2) 0.0438(9) Uani 1 1 d .
O2 O 0.6346(2) 0.10485(15) 0.1057(2) 0.0413(8) Uani 1 1 d .
O3 O 0.9390(3) -0.01663(17) 0.3075(2) 0.0507(10) Uani 1 1 d .
O4 O 1.0473(4) -0.0591(2) 0.2416(3) 0.0743(15) Uani 1 1 d .
O5 O 0.0720(3) 0.10553(17) 0.0405(2) 0.0485(10) Uani 1 1 d .
O6 O 0.2094(2) 0.06079(15) 0.10478(19) 0.0373(8) Uani 1 1 d .
O7 O -0.0184(2) 0.18019(16) 0.1815(2) 0.0386(8) Uani 1 1 d .
O8 O 0.0490(2) 0.09645(16) 0.2347(2) 0.0379(8) Uani 1 1 d .
O9 O -0.3036(3) -0.02942(15) 0.2219(2) 0.0485(9) Uani 1 1 d .
O10 O -0.4263(3) 0.02362(16) 0.2583(2) 0.0478(9) Uani 1 1 d .
O11 O 0.7156(3) 0.33645(15) -0.0179(2) 0.0408(8) Uani 1 1 d .
O12 O 0.7914(3) 0.26202(15) -0.0660(2) 0.0416(9) Uani 1 1 d .
O13 O 0.5835(3) 0.23406(16) 0.1376(2) 0.0431(9) Uani 1 1 d .
O14 O 0.6192(3) 0.32780(18) 0.1335(3) 0.0596(11) Uani 1 1 d .
O15 O 0.2014(3) 0.3821(2) 0.1292(2) 0.0652(13) Uani 1 1 d .
O16 O 0.1524(3) 0.35388(19) 0.2369(3) 0.0573(11) Uani 1 1 d .
O17 O 0.4347(3) 0.16735(18) -0.02655(19) 0.0467(9) Uani 1 1 d .
O18 O 0.5536(3) 0.2330(2) -0.0470(2) 0.0603(12) Uani 1 1 d .
O19 O 0.3210(2) 0.19253(14) 0.12226(18) 0.0311(7) Uani 1 1 d .
O20 O 0.1658(2) 0.23099(16) 0.0925(2) 0.0385(8) Uani 1 1 d .
O21 O 0.4632(4) 0.0672(2) 0.6385(2) 0.0732(14) Uani 1 1 d .
O22 O 0.5286(4) 0.0619(2) 0.5317(3) 0.0707(13) Uani 1 1 d .
O23 O 0.1976(3) 0.20498(15) 0.29463(18) 0.0372(8) Uani 1 1 d .
O24 O 0.2954(2) 0.12664(15) 0.28603(17) 0.0321(7) Uani 1 1 d .
O1W O 0.4107(3) 0.06131(16) 0.0823(3) 0.0549(11) Uani 1 1 d .
O2W O 0.4881(3) 0.13930(18) 0.2406(2) 0.0453(9) Uani 1 1 d .
O3W O 0.8354(3) 0.2662(2) 0.1503(3) 0.0612(12) Uani 1 1 d .

loop_
_atom_site_aniso_label
_atom_site_aniso_U_11
_atom_site_aniso_U_22
_atom_site_aniso_U_33
_atom_site_aniso_U_23
_atom_site_aniso_U_13
_atom_site_aniso_U_12
C1 0.029(2) 0.028(2) 0.0179(19) -0.0068(16) 0.0017(16) 0.0053(17)
C2 0.026(2) 0.0189(19) 0.0208(19) -0.0046(15) 0.0087(16) 0.0006(16)
C3 0.029(2) 0.030(2) 0.020(2) -0.0074(17) 0.0037(17) -0.0004(18)
C4 0.026(2) 0.029(2) 0.027(2) -0.0115(18) 0.0045(17) 0.0017(17)
C5 0.039(3) 0.032(2) 0.028(2) -0.0088(19) -0.0003(19) 0.016(2)
C6 0.036(2) 0.032(2) 0.025(2) -0.0067(18) 0.0009(19) 0.0100(19)
C7 0.024(2) 0.024(2) 0.026(2) -0.0118(17) 0.0059(16) -0.0043(16)
C8 0.0231(19) 0.023(2) 0.0208(19) -0.0049(16) 0.0040(16) 0.0016(16)
C9 0.027(2) 0.0169(19) 0.027(2) -0.0034(16) 0.0056(17) -0.0041(16)
C10 0.028(2) 0.025(2) 0.024(2) -0.0019(16) 0.0129(17) -0.0036(17)
C11 0.032(2) 0.031(2) 0.020(2) -0.0076(17) 0.0110(17) 0.0019(18)
C12 0.029(2) 0.027(2) 0.031(2) -0.0129(18) 0.0107(18) -0.0062(18)
C13 0.027(2) 0.026(2) 0.022(2) -0.0056(16) 0.0086(17) -0.0040(17)
C14 0.031(2) 0.032(2) 0.020(2) -0.0120(18) 0.0083(17) -0.0042(19)
C15 0.032(2) 0.028(2) 0.025(2) -0.0081(17) 0.0087(18) -0.0022(18)
C16 0.030(2) 0.034(2) 0.024(2) 0.0118(18) 0.0096(18) 0.0014(19)
C17 0.028(2) 0.037(2) 0.019(2) 0.0023(18) 0.0092(17) 0.0033(19)
C18 0.026(2) 0.025(2) 0.0167(19) -0.0003(15) 0.0063(16) -0.0004(16)
C19 0.026(2) 0.037(2) 0.019(2) -0.0009(18) 0.0038(17) 0.0040(18)
C20 0.030(2) 0.026(2) 0.0156(19) 0.0023(15) 0.0024(16) 0.0016(17)
C21 0.029(2) 0.031(2) 0.0174(19) 0.0043(17) 0.0097(17) 0.0026(18)
C22 0.025(2) 0.021(2) 0.025(2) 0.0011(16) 0.0043(17) 0.0024(16)
C23 0.032(2) 0.022(2) 0.0129(18) -0.0006(15) 0.0035(16) -0.0007(17)
C24 0.030(2) 0.026(2) 0.0131(18) 0.0031(15) 0.0016(16) 0.0054(17)
C25 0.033(2) 0.027(2) 0.025(2) -0.0034(18) 0.0060(18) 0.0047(18)
C26 0.042(3) 0.031(2) 0.018(2) -0.0075(17) 0.0040(18) 0.002(2)
C27 0.028(2) 0.027(2) 0.019(2) -0.0045(16) 0.0045(16) -0.0029(17)
C28 0.027(2) 0.029(2) 0.0155(18) 0.0013(16) 0.0034(16) 0.0021(17)
C29 0.022(2) 0.027(2) 0.0180(19) 0.0033(16) 0.0038(16) 0.0032(16)
C30 0.025(2) 0.022(2) 0.0141(18) 0.0000(15) 0.0024(15) 0.0024(16)
C31 0.030(2) 0.039(3) 0.021(2) 0.0014(19) 0.0032(18) 0.006(2)
C32 0.031(2) 0.032(2) 0.019(2) -0.0011(17) 0.0069(17) -0.0073(19)
Cd1 0.02390(17) 0.02916(18) 0.01957(16) -0.00008(11) 0.00675(12) 0.00058(12)
Cd2 0.02307(16) 0.02412(16) 0.01332(15) -0.00312(10) 0.00462(11) -0.00136(11)
Cd3 0.02531(17) 0.02559(17) 0.01923(16) 0.00464(11) 0.00876(12) -0.00028(12)
N1 0.054(3) 0.046(3) 0.028(2) -0.0059(19) 0.0011(19) 0.021(2)
N2 0.038(2) 0.025(2) 0.037(2) -0.0001(16) 0.0112(18) -0.0100(16)
N3 0.071(3) 0.038(2) 0.031(2) -0.0027(19) -0.001(2) 0.020(2)
N4 0.041(2) 0.046(3) 0.029(2) 0.0011(18) 0.0000(19) 0.0113(19)
O1 0.054(2) 0.0307(18) 0.053(2) 0.0101(16) 0.0278(19) 0.0138(16)
O2 0.0280(17) 0.039(2) 0.059(2) 0.0055(17) 0.0136(16) 0.0137(14)
O3 0.070(3) 0.052(2) 0.0293(18) -0.0020(16) 0.0061(18) 0.021(2)
O4 0.068(3) 0.099(4) 0.051(3) -0.005(2) -0.003(2) 0.048(3)
O5 0.064(2) 0.049(2) 0.0323(18) -0.0146(16) 0.0077(17) 0.0263(19)
O6 0.0362(18) 0.046(2) 0.0296(17) -0.0175(15) 0.0043(14) 0.0026(15)
O7 0.0329(17) 0.050(2) 0.0375(18) 0.0030(16) 0.0194(15) -0.0040(15)
O8 0.0298(17) 0.045(2) 0.0423(19) -0.0015(15) 0.0154(15) 0.0024(15)
O9 0.059(2) 0.0234(18) 0.065(2) -0.0136(17) 0.018(2) -0.0053(16)
O10 0.038(2) 0.039(2) 0.071(3) -0.0067(18) 0.0210(18) -0.0106(16)
O11 0.059(2) 0.0382(19) 0.0322(18) 0.0076(14) 0.0270(17) 0.0001(16)
O12 0.050(2) 0.0329(18) 0.048(2) 0.0200(16) 0.0265(17) 0.0073(15)
O13 0.043(2) 0.043(2) 0.050(2) -0.0249(17) 0.0274(17) -0.0122(16)
O14 0.069(3) 0.042(2) 0.082(3) 0.007(2) 0.052(2) 0.004(2)
O15 0.067(3) 0.090(3) 0.037(2) 0.010(2) 0.003(2) 0.041(3)
O16 0.037(2) 0.076(3) 0.062(3) 0.012(2) 0.0170(19) 0.0180(19)
O17 0.065(2) 0.059(2) 0.0167(16) 0.0035(15) 0.0091(16) -0.0116(19)
O18 0.058(3) 0.091(3) 0.0268(19) 0.001(2) -0.0068(17) -0.028(2)
O19 0.0302(16) 0.0360(18) 0.0292(16) 0.0138(13) 0.0106(13) 0.0055(13)
O20 0.0282(17) 0.045(2) 0.044(2) 0.0177(16) 0.0102(14) 0.0013(15)
O21 0.123(4) 0.056(3) 0.040(2) 0.014(2) 0.011(3) 0.028(3)
O22 0.091(3) 0.060(3) 0.059(3) -0.012(2) 0.008(2) 0.037(3)
O23 0.047(2) 0.043(2) 0.0186(15) -0.0019(14) -0.0011(14) 0.0027(16)
O24 0.0354(17) 0.0451(19) 0.0165(14) -0.0082(13) 0.0062(13) -0.0021(14)
O1W 0.045(2) 0.0299(19) 0.091(3) 0.000(2) 0.015(2) -0.0015(16)
O2W 0.040(2) 0.071(3) 0.0275(17) 0.0107(17) 0.0125(15) 0.0130(18)
O3W 0.046(2) 0.064(3) 0.065(3) 0.006(2) -0.014(2) 0.001(2)

loop_
_atom_type_symbol
_atom_type_description
_atom_type_scat_dispersion_real
_atom_type_scat_dispersion_imag
_atom_type_scat_source
C C 0.0033 0.0016 'International Tables Vol C Tables 4.2.6.8 and 6.1.1.4'
H H 0.0000 0.0000 'International Tables Vol C Tables 4.2.6.8 and 6.1.1.4'
N N 0.0061 0.0033 'International Tables Vol C Tables 4.2.6.8 and 6.1.1.4'
O O 0.0106 0.0060 'International Tables Vol C Tables 4.2.6.8 and 6.1.1.4'
Cd Cd -0.8075 1.2024 'International Tables Vol C Tables 4.2.6.8 and 6.1.1.4'

loop_
_geom_angle_atom_site_label_1
_geom_angle_atom_site_label_2
_geom_angle_atom_site_label_3
_geom_angle
_geom_angle_site_symmetry_1
_geom_angle_site_symmetry_3
O1 C1 O2 127.0(4) . .
O1 C1 C2 117.2(4) . .
O2 C1 C2 115.8(4) . .
C7 C2 C3 119.4(4) . .
C7 C2 C1 121.7(3) . .
C3 C2 C1 119.0(4) . .
C4 C3 C2 121.2(4) . .
C4 C3 H3 119.4 . .
C2 C3 H3 119.4 . .
C3 C4 C5 119.6(4) . .
C3 C4 C15 121.8(4) . 3_655
C5 C4 C15 118.6(4) . 3_655
C6 C5 C4 118.3(4) . .
C6 C5 H5 120.9 . .
C4 C5 H5 120.9 . .
C7 C6 C5 123.4(4) . .
C7 C6 N1 120.4(4) . .
C5 C6 N1 116.2(4) . .
C6 C7 C2 117.7(4) . .
C6 C7 C8 125.0(4) . 1_655
C2 C7 C8 117.3(4) . 1_655
C9 C8 C13 116.4(3) . .
C9 C8 C7 123.9(4) . 1_455
C13 C8 C7 119.4(4) . 1_455
C10 C9 C8 123.1(4) . .
C10 C9 N2 117.4(4) . .
C8 C9 N2 119.5(4) . .
C11 C10 C9 119.2(4) . .
C11 C10 H10 120.4 . .
C9 C10 H10 120.4 . .
C12 C11 C10 120.0(4) . .
C12 C11 C16 120.3(4) . 4_466
C10 C11 C16 119.6(4) . 4_466
C11 C12 C13 120.7(4) . .
C11 C12 H12 119.6 . .
C13 C12 H12 119.6 . .
C12 C13 C8 120.4(4) . .
C12 C13 C14 120.7(4) . .
C8 C13 C14 118.9(3) . .
O8 C14 O7 123.8(4) . .
O8 C14 C13 117.3(4) . .
O7 C14 C13 118.9(4) . .
O8 C14 Cd2 56.1(2) . .
O7 C14 Cd2 67.8(2) . .
C13 C14 Cd2 171.8(3) . .
O5 C15 O6 122.7(4) . .
O5 C15 C4 119.6(4) . 3_655
O6 C15 C4 117.6(4) . 3_655
O12 C16 O11 122.7(4) . .
O12 C16 C11 119.9(4) . 4_665
O11 C16 C11 117.4(4) . 4_665
O12 C16 Cd3 65.7(2) . .
O11 C16 Cd3 57.5(2) . .
C11 C16 Cd3 171.5(3) 4_665 .
O14 C17 O13 121.6(4) . .
O14 C17 C18 120.7(4) . .
O13 C17 C18 117.7(4) . .
C19 C18 C23 121.3(4) . .
C19 C18 C17 118.9(4) . .
C23 C18 C17 119.7(3) . .
C18 C19 C20 121.2(4) . 4_566
C18 C19 H19 119.4 . .
C20 C19 H19 119.4 4_566 .
C21 C20 C19 118.9(4) . 4_565
C21 C20 C31 122.2(4) . .
C19 C20 C31 118.9(4) 4_565 .
C22 C21 C20 119.4(4) 4_565 .
C22 C21 H21 120.3 4_565 .
C20 C21 H21 120.3 . .
C21 C22 C23 122.7(4) 4_566 .
C21 C22 N4 115.9(4) 4_566 .
C23 C22 N4 121.3(4) . .
C18 C23 C22 116.3(3) . .
C18 C23 C24 119.5(4) . .
C22 C23 C24 123.9(4) . .
C29 C24 C25 115.9(4) . 4_565
C29 C24 C23 119.4(4) . .
C25 C24 C23 124.7(4) 4_565 .
C26 C25 C24 122.7(4) . 4_566
C26 C25 N3 116.9(4) . .
C24 C25 N3 120.4(4) 4_566 .
C25 C26 C27 120.0(4) . .
C25 C26 H26 120.0 . .
C27 C26 H26 120.0 . .
C26 C27 C28 118.9(4) . 4_566
C26 C27 C32 121.0(4) . .
C28 C27 C32 120.0(4) 4_566 .
C29 C28 C27 120.8(4) . 4_565
C29 C28 H28 119.6 . .
C27 C28 H28 119.6 4_565 .
C28 C29 C24 121.5(4) . .
C28 C29 C30 118.5(4) . .
C24 C29 C30 119.9(3) . .
O19 C30 O20 122.1(4) . .
O19 C30 C29 120.1(4) . .
O20 C30 C29 117.7(3) . .
O17 C31 O18 126.3(4) . .
O17 C31 C20 117.2(4) . .
O18 C31 C20 116.6(4) . .
O23 C32 O24 121.9(4) . .
O23 C32 C27 119.4(4) . .
O24 C32 C27 118.6(4) . .
O23 C32 Cd2 62.5(2) . .
O24 C32 Cd2 60.0(2) . .
C27 C32 Cd2 170.2(3) . .
O17 Cd1 O13 100.81(14) . .
O17 Cd1 O1W 85.80(15) . .
O13 Cd1 O1W 166.92(14) . .
O17 Cd1 O2 99.33(14) . .
O13 Cd1 O2 84.36(13) . .
O1W Cd1 O2 83.44(13) . .
O17 Cd1 O2W 166.71(13) . .
O13 Cd1 O2W 86.99(14) . .
O1W Cd1 O2W 88.79(15) . .
O2 Cd1 O2W 92.08(13) . .
O17 Cd1 O19 88.95(13) . .
O13 Cd1 O19 100.28(12) . .
O1W Cd1 O19 91.04(12) . .
O2 Cd1 O19 169.65(11) . .
O2W Cd1 O19 79.02(11) . .
O8 Cd2 O20 136.93(12) . .
O8 Cd2 O6 93.09(12) . .
O20 Cd2 O6 112.10(13) . .
O8 Cd2 O24 87.98(11) . .
O20 Cd2 O24 123.42(12) . .
O6 Cd2 O24 92.26(11) . .
O8 Cd2 O23 83.99(12) . .
O20 Cd2 O23 91.72(12) . .
O6 Cd2 O23 146.36(11) . .
O24 Cd2 O23 54.21(11) . .
O8 Cd2 O5 88.01(13) . .
O20 Cd2 O5 81.07(13) . .
O6 Cd2 O5 53.11(11) . .
O24 Cd2 O5 144.83(11) . .
O23 Cd2 O5 159.17(11) . .
O8 Cd2 O19 168.95(11) . .
O20 Cd2 O19 53.17(10) . .
O6 Cd2 O19 84.78(11) . .
O24 Cd2 O19 81.29(10) . .
O23 Cd2 O19 91.77(11) . .
O5 Cd2 O19 99.25(12) . .
O8 Cd2 O7 53.58(11) . .
O20 Cd2 O7 83.51(11) . .
O6 Cd2 O7 125.59(11) . .
O24 Cd2 O7 122.96(10) . .
O23 Cd2 O7 78.74(11) . .
O5 Cd2 O7 81.03(11) . .
O19 Cd2 O7 135.56(11) . .
O8 Cd2 C32 83.29(12) . .
O20 Cd2 C32 110.50(13) . .
O6 Cd2 C32 119.61(13) . .
O24 Cd2 C32 27.62(12) . .
O23 Cd2 C32 26.75(12) . .
O5 Cd2 C32 168.43(13) . .
O19 Cd2 C32 88.33(11) . .
O7 Cd2 C32 99.71(12) . .
O8 Cd2 C14 26.43(13) . .
O20 Cd2 C14 110.67(13) . .
O6 Cd2 C14 111.36(12) . .
O24 Cd2 C14 105.61(12) . .
O23 Cd2 C14 79.43(12) . .
O5 Cd2 C14 84.85(12) . .
O19 Cd2 C14 161.76(12) . .
O7 Cd2 C14 27.18(12) . .
C32 Cd2 C14 90.66(12) . .
O18 Cd3 O1 95.73(17) . .
O18 Cd3 O13 85.37(14) . .
O1 Cd3 O13 95.89(13) . .
O18 Cd3 O11 86.86(15) . .
O1 Cd3 O11 138.86(12) . .
O13 Cd3 O11 125.21(13) . .
O18 Cd3 O3W 176.92(16) . .
O1 Cd3 O3W 86.14(16) . .
O13 Cd3 O3W 92.01(15) . .
O11 Cd3 O3W 93.34(15) . .
O18 Cd3 O12 86.45(14) . .
O1 Cd3 O12 85.43(12) . .
O13 Cd3 O12 171.80(13) . .
O11 Cd3 O12 53.67(11) . .
O3W Cd3 O12 96.15(15) . .
O18 Cd3 O14 99.30(17) . .
O1 Cd3 O14 142.68(13) . .
O13 Cd3 O14 51.98(12) . .
O11 Cd3 O14 76.21(12) . .
O3W Cd3 O14 77.78(16) . .
O12 Cd3 O14 129.28(12) . .
O18 Cd3 C16 84.35(14) . .
O1 Cd3 C16 112.17(13) . .
O13 Cd3 C16 150.89(14) . .
O11 Cd3 C16 27.05(13) . .
O3W Cd3 C16 97.23(15) . .
O12 Cd3 C16 26.75(12) . .
O14 Cd3 C16 103.19(13) . .
O3 N1 O4 123.1(4) . .
O3 N1 C6 119.5(4) . .
O4 N1 C6 117.5(4) . .
O9 N2 O10 124.0(4) . .
O9 N2 C9 118.5(4) . .
O10 N2 C9 117.4(4) . .
O22 N3 O21 123.7(5) . .
O22 N3 C25 117.6(4) . .
O21 N3 C25 118.7(5) . .
O16 N4 O15 123.5(4) . .
O16 N4 C22 118.0(4) . .
O15 N4 C22 118.5(4) . .
C1 O1 Cd3 129.4(3) . .
C1 O2 Cd1 140.8(3) . .
C15 O5 Cd2 88.7(3) . .
C15 O6 Cd2 95.2(3) . .
C14 O7 Cd2 85.0(3) . .
C14 O8 Cd2 97.5(3) . .
C16 O11 Cd3 95.5(3) . .
C16 O12 Cd3 87.5(3) . .
C17 O13 Cd1 136.1(3) . .
C17 O13 Cd3 99.5(3) . .
Cd1 O13 Cd3 111.10(13) . .
C17 O14 Cd3 86.5(3) . .
C31 O17 Cd1 126.3(3) . .
C31 O18 Cd3 143.8(4) . .
C30 O19 Cd1 135.9(3) . .
C30 O19 Cd2 87.3(2) . .
Cd1 O19 Cd2 132.34(13) . .
C30 O20 Cd2 97.3(3) . .
C32 O23 Cd2 90.8(3) . .
C32 O24 Cd2 92.4(3) . .

loop_
_geom_bond_atom_site_label_1
_geom_bond_atom_site_label_2
_geom_bond_distance
_geom_bond_site_symmetry_2
C1 O1 1.241(5) .
C1 O2 1.247(5) .
C1 C2 1.506(6) .
C2 C7 1.403(6) .
C2 C3 1.415(5) .
C3 C4 1.369(6) .
C3 H3 0.9300 .
C4 C5 1.401(6) .
C4 C15 1.501(5) 3_655
C5 C6 1.388(6) .
C5 H5 0.9300 .
C6 C7 1.378(6) .
C6 N1 1.465(6) .
C7 C8 1.501(5) 1_655
C8 C9 1.389(6) .
C8 C13 1.418(6) .
C8 C7 1.501(5) 1_455
C9 C10 1.388(5) .
C9 N2 1.463(5) .
C10 C11 1.378(6) .
C10 H10 0.9300 .
C11 C12 1.375(6) .
C11 C16 1.505(5) 4_466
C12 C13 1.398(6) .
C12 H12 0.9300 .
C13 C14 1.502(6) .
C14 O8 1.238(5) .
C14 O7 1.264(6) .
C14 Cd2 2.758(4) .
C15 O5 1.220(5) .
C15 O6 1.263(5) .
C15 C4 1.501(5) 3_655
C16 O12 1.231(6) .
C16 O11 1.248(5) .
C16 C11 1.505(5) 4_665
C16 Cd3 2.732(4) .
C17 O14 1.210(6) .
C17 O13 1.273(6) .
C17 C18 1.504(5) .
C18 C19 1.380(6) .
C18 C23 1.393(6) .
C19 C20 1.390(6) 4_566
C19 H19 0.9300 .
C20 C21 1.386(6) .
C20 C19 1.390(6) 4_565
C20 C31 1.500(6) .
C21 C22 1.383(6) 4_565
C21 H21 0.9300 .
C22 C21 1.383(6) 4_566
C22 C23 1.408(6) .
C22 N4 1.483(6) .
C23 C24 1.491(5) .
C24 C29 1.398(6) .
C24 C25 1.418(6) 4_565
C25 C26 1.364(6) .
C25 C24 1.418(6) 4_566
C25 N3 1.472(6) .
C26 C27 1.389(6) .
C26 H26 0.9300 .
C27 C28 1.389(6) 4_566
C27 C32 1.504(6) .
C28 C29 1.382(6) .
C28 C27 1.389(6) 4_565
C28 H28 0.9300 .
C29 C30 1.511(6) .
C30 O19 1.246(5) .
C30 O20 1.249(5) .
C31 O17 1.238(6) .
C31 O18 1.246(6) .
C32 O23 1.238(5) .
C32 O24 1.276(5) .
C32 Cd2 2.751(4) .
Cd1 O17 2.213(3) .
Cd1 O13 2.260(3) .
Cd1 O1W 2.287(4) .
Cd1 O2 2.291(3) .
Cd1 O2W 2.308(3) .
Cd1 O19 2.330(3) .
Cd2 O8 2.308(3) .
Cd2 O20 2.323(3) .
Cd2 O6 2.352(3) .
Cd2 O24 2.384(3) .
Cd2 O23 2.440(3) .
Cd2 O5 2.512(3) .
Cd2 O19 2.537(3) .
Cd2 O7 2.564(3) .
Cd3 O18 2.239(4) .
Cd3 O1 2.239(3) .
Cd3 O13 2.298(3) .
Cd3 O11 2.314(3) .
Cd3 O3W 2.347(4) .
Cd3 O12 2.493(3) .
Cd3 O14 2.607(4) .
N1 O3 1.221(5) .
N1 O4 1.246(6) .
N2 O9 1.229(5) .
N2 O10 1.230(5) .
N3 O22 1.205(6) .
N3 O21 1.211(6) .
N4 O16 1.203(6) .
N4 O15 1.213(6) .

loop_
_geom_torsion_atom_site_label_1
_geom_torsion_atom_site_label_2
_geom_torsion_atom_site_label_3
_geom_torsion_atom_site_label_4
_geom_torsion
_geom_torsion_site_symmetry_1
_geom_torsion_site_symmetry_4
O1 C1 C2 C7 107.8(5) . .
O2 C1 C2 C7 -71.0(5) . .
O1 C1 C2 C3 -72.1(5) . .
O2 C1 C2 C3 109.1(5) . .
C7 C2 C3 C4 1.8(6) . .
C1 C2 C3 C4 -178.3(4) . .
C2 C3 C4 C5 -6.8(7) . .
C2 C3 C4 C15 171.8(4) . 3_655
C3 C4 C5 C6 6.3(7) . .
C15 C4 C5 C6 -172.3(4) 3_655 .
C4 C5 C6 C7 -0.9(8) . .
C4 C5 C6 N1 179.2(4) . .
C5 C6 C7 C2 -4.0(7) . .
N1 C6 C7 C2 175.9(4) . .
C5 C6 C7 C8 178.1(4) . 1_655
N1 C6 C7 C8 -1.9(7) . 1_655
C3 C2 C7 C6 3.6(6) . .
C1 C2 C7 C6 -176.3(4) . .
C3 C2 C7 C8 -178.4(4) . 1_655
C1 C2 C7 C8 1.7(6) . 1_655
C13 C8 C9 C10 -2.8(6) . .
C7 C8 C9 C10 -176.0(4) 1_455 .
C13 C8 C9 N2 174.8(4) . .
C7 C8 C9 N2 1.6(6) 1_455 .
C8 C9 C10 C11 2.0(7) . .
N2 C9 C10 C11 -175.7(4) . .
C9 C10 C11 C12 2.2(7) . .
C9 C10 C11 C16 178.6(4) . 4_466
C10 C11 C12 C13 -5.4(7) . .
C16 C11 C12 C13 178.3(4) 4_466 .
C11 C12 C13 C8 4.5(7) . .
C11 C12 C13 C14 -173.1(4) . .
C9 C8 C13 C12 -0.4(6) . .
C7 C8 C13 C12 173.1(4) 1_455 .
C9 C8 C13 C14 177.2(4) . .
C7 C8 C13 C14 -9.3(6) 1_455 .
C12 C13 C14 O8 112.6(5) . .
C8 C13 C14 O8 -64.9(5) . .
C12 C13 C14 O7 -65.8(6) . .
C8 C13 C14 O7 116.6(5) . .
C12 C13 C14 Cd2 77(2) . .
C8 C13 C14 Cd2 -100(2) . .
O14 C17 C18 C19 -100.5(6) . .
O13 C17 C18 C19 80.6(5) . .
O14 C17 C18 C23 77.5(6) . .
O13 C17 C18 C23 -101.3(5) . .
C23 C18 C19 C20 -3.3(7) . 4_566
C17 C18 C19 C20 174.7(4) . 4_566
C19 C20 C21 C22 0.1(6) 4_565 4_565
C31 C20 C21 C22 -177.2(4) . 4_565
C19 C18 C23 C22 0.4(6) . .
C17 C18 C23 C22 -177.6(4) . .
C19 C18 C23 C24 -173.5(4) . .
C17 C18 C23 C24 8.5(6) . .
C21 C22 C23 C18 2.7(6) 4_566 .
N4 C22 C23 C18 179.5(4) . .
C21 C22 C23 C24 176.3(4) 4_566 .
N4 C22 C23 C24 -6.9(6) . .
C18 C23 C24 C29 100.8(5) . .
C22 C23 C24 C29 -72.5(6) . .
C18 C23 C24 C25 -77.3(6) . 4_565
C22 C23 C24 C25 109.3(5) . 4_565
C24 C25 C26 C27 -0.2(7) 4_566 .
N3 C25 C26 C27 177.7(4) . .
C25 C26 C27 C28 1.7(7) . 4_566
C25 C26 C27 C32 -173.7(4) . .
C27 C28 C29 C24 3.2(6) 4_565 .
C27 C28 C29 C30 -179.5(4) 4_565 .
C25 C24 C29 C28 -4.5(6) 4_565 .
C23 C24 C29 C28 177.2(4) . .
C25 C24 C29 C30 178.2(4) 4_565 .
C23 C24 C29 C30 -0.1(6) . .
C28 C29 C30 O19 112.3(5) . .
C24 C29 C30 O19 -70.3(5) . .
C28 C29 C30 O20 -67.0(5) . .
C24 C29 C30 O20 110.3(5) . .
C21 C20 C31 O17 20.1(7) . .
C19 C20 C31 O17 -157.3(4) 4_565 .
C21 C20 C31 O18 -159.8(5) . .
C19 C20 C31 O18 22.9(6) 4_565 .
C26 C27 C32 O23 174.9(4) . .
C28 C27 C32 O23 -0.4(6) 4_566 .
C26 C27 C32 O24 -2.8(6) . .
C28 C27 C32 O24 -178.1(4) 4_566 .
C26 C27 C32 Cd2 76(2) . .
C28 C27 C32 Cd2 -99.0(19) 4_566 .
O23 C32 Cd2 O8 -90.0(3) . .
O24 C32 Cd2 O8 98.5(3) . .
C27 C32 Cd2 O8 13.8(19) . .
O23 C32 Cd2 O20 47.9(3) . .
O24 C32 Cd2 O20 -123.6(2) . .
C27 C32 Cd2 O20 151.7(19) . .
O23 C32 Cd2 O6 -179.7(2) . .
O24 C32 Cd2 O6 8.8(3) . .
C27 C32 Cd2 O6 -75.9(19) . .
O23 C32 Cd2 O24 171.5(4) . .
C27 C32 Cd2 O24 -84.7(19) . .
O24 C32 Cd2 O23 -171.5(4) . .
C27 C32 Cd2 O23 103.8(19) . .
O23 C32 Cd2 O5 -131.5(6) . .
O24 C32 Cd2 O5 57.0(7) . .
C27 C32 Cd2 O5 -28(2) . .
O23 C32 Cd2 O19 97.3(3) . .
O24 C32 Cd2 O19 -74.3(2) . .
C27 C32 Cd2 O19 -158.9(19) . .
O23 C32 Cd2 O7 -38.8(3) . .
O24 C32 Cd2 O7 149.7(2) . .
C27 C32 Cd2 O7 65.0(19) . .
O23 C32 Cd2 C14 -64.5(3) . .
O24 C32 Cd2 C14 124.0(3) . .
C27 C32 Cd2 C14 39.3(19) . .
O7 C14 Cd2 O8 -176.3(4) . .
C13 C14 Cd2 O8 38(2) . .
O8 C14 Cd2 O20 174.3(3) . .
O7 C14 Cd2 O20 -1.9(3) . .
C13 C14 Cd2 O20 -147(2) . .
O8 C14 Cd2 O6 48.9(3) . .
O7 C14 Cd2 O6 -127.3(2) . .
C13 C14 Cd2 O6 87(2) . .
O8 C14 Cd2 O24 -49.9(3) . .
O7 C14 Cd2 O24 133.8(2) . .
C13 C14 Cd2 O24 -12(2) . .
O8 C14 Cd2 O23 -97.8(3) . .
O7 C14 Cd2 O23 85.9(3) . .
C13 C14 Cd2 O23 -60(2) . .
O8 C14 Cd2 O5 95.9(3) . .
O7 C14 Cd2 O5 -80.4(3) . .
C13 C14 Cd2 O5 134(2) . .
O8 C14 Cd2 O19 -160.1(3) . .
O7 C14 Cd2 O19 23.6(5) . .
C13 C14 Cd2 O19 -122(2) . .
O8 C14 Cd2 O7 176.3(4) . .
C13 C14 Cd2 O7 -145(2) . .
O8 C14 Cd2 C32 -73.4(3) . .
O7 C14 Cd2 C32 110.3(3) . .
C13 C14 Cd2 C32 -35(2) . .
O12 C16 Cd3 O18 -93.3(3) . .
O11 C16 Cd3 O18 94.2(3) . .
C11 C16 Cd3 O18 40(2) 4_665 .
O12 C16 Cd3 O1 0.6(3) . .
O11 C16 Cd3 O1 -171.9(3) . .
C11 C16 Cd3 O1 134(2) 4_665 .
O12 C16 Cd3 O13 -163.2(3) . .
O11 C16 Cd3 O13 24.3(4) . .
C11 C16 Cd3 O13 -30(2) 4_665 .
O12 C16 Cd3 O11 172.5(5) . .
C11 C16 Cd3 O11 -55(2) 4_665 .
O12 C16 Cd3 O3W 89.3(3) . .
O11 C16 Cd3 O3W -83.2(3) . .
C11 C16 Cd3 O3W -138(2) 4_665 .
O11 C16 Cd3 O12 -172.5(5) . .
C11 C16 Cd3 O12 133(2) 4_665 .
O12 C16 Cd3 O14 168.4(3) . .
O11 C16 Cd3 O14 -4.1(3) . .
C11 C16 Cd3 O14 -59(2) 4_665 .
C7 C6 N1 O3 22.8(7) . .
C5 C6 N1 O3 -157.3(5) . .
C7 C6 N1 O4 -157.5(5) . .
C5 C6 N1 O4 22.4(8) . .
C10 C9 N2 O9 -150.8(4) . .
C8 C9 N2 O9 31.5(6) . .
C10 C9 N2 O10 31.3(6) . .
C8 C9 N2 O10 -146.4(4) . .
C26 C25 N3 O22 29.2(7) . .
C24 C25 N3 O22 -152.9(5) 4_566 .
C26 C25 N3 O21 -149.0(5) . .
C24 C25 N3 O21 29.0(7) 4_566 .
C21 C22 N4 O16 -22.8(6) 4_566 .
C23 C22 N4 O16 160.1(4) . .
C21 C22 N4 O15 157.5(5) 4_566 .
C23 C22 N4 O15 -19.6(7) . .
O2 C1 O1 Cd3 13.0(7) . .
C2 C1 O1 Cd3 -165.7(3) . .
O18 Cd3 O1 C1 -75.7(4) . .
O13 Cd3 O1 C1 10.2(4) . .
O11 Cd3 O1 C1 -167.5(4) . .
O3W Cd3 O1 C1 101.8(4) . .
O12 Cd3 O1 C1 -161.7(4) . .
O14 Cd3 O1 C1 37.8(5) . .
C16 Cd3 O1 C1 -161.9(4) . .
O1 C1 O2 Cd1 11.0(8) . .
C2 C1 O2 Cd1 -170.3(3) . .
O17 Cd1 O2 C1 52.9(5) . .
O13 Cd1 O2 C1 -47.2(5) . .
O1W Cd1 O2 C1 137.5(5) . .
O2W Cd1 O2 C1 -133.9(5) . .
O19 Cd1 O2 C1 -164.4(6) . .
O6 C15 O5 Cd2 5.5(5) . .
C4 C15 O5 Cd2 -170.4(4) 3_655 .
O8 Cd2 O5 C15 -98.5(3) . .
O20 Cd2 O5 C15 123.3(3) . .
O6 Cd2 O5 C15 -3.1(3) . .
O24 Cd2 O5 C15 -14.8(4) . .
O23 Cd2 O5 C15 -165.8(3) . .
O19 Cd2 O5 C15 73.2(3) . .
O7 Cd2 O5 C15 -151.9(3) . .
C32 Cd2 O5 C15 -57.3(7) . .
C14 Cd2 O5 C15 -124.8(3) . .
O5 C15 O6 Cd2 -5.9(5) . .
C4 C15 O6 Cd2 170.1(3) 3_655 .
O8 Cd2 O6 C15 88.2(3) . .
O20 Cd2 O6 C15 -56.0(3) . .
O24 Cd2 O6 C15 176.3(3) . .
O23 Cd2 O6 C15 172.0(2) . .
O5 Cd2 O6 C15 3.0(3) . .
O19 Cd2 O6 C15 -102.7(3) . .
O7 Cd2 O6 C15 42.0(3) . .
C32 Cd2 O6 C15 172.2(2) . .
C14 Cd2 O6 C15 68.6(3) . .
O8 C14 O7 Cd2 -3.7(4) . .
C13 C14 O7 Cd2 174.7(3) . .
O8 Cd2 O7 C14 2.1(2) . .
O20 Cd2 O7 C14 178.2(3) . .
O6 Cd2 O7 C14 65.6(3) . .
O24 Cd2 O7 C14 -55.9(3) . .
O23 Cd2 O7 C14 -88.8(3) . .
O5 Cd2 O7 C14 96.2(3) . .
O19 Cd2 O7 C14 -169.7(2) . .
C32 Cd2 O7 C14 -72.1(3) . .
O7 C14 O8 Cd2 4.1(5) . .
C13 C14 O8 Cd2 -174.3(3) . .
O20 Cd2 O8 C14 -7.8(3) . .
O6 Cd2 O8 C14 -135.3(3) . .
O24 Cd2 O8 C14 132.5(3) . .
O23 Cd2 O8 C14 78.3(3) . .
O5 Cd2 O8 C14 -82.4(3) . .
O19 Cd2 O8 C14 146.2(5) . .
O7 Cd2 O8 C14 -2.1(2) . .
C32 Cd2 O8 C14 105.2(3) . .
O12 C16 O11 Cd3 -8.1(5) . .
C11 C16 O11 Cd3 172.2(3) 4_665 .
O18 Cd3 O11 C16 -83.7(3) . .
O1 Cd3 O11 C16 11.4(4) . .
O13 Cd3 O11 C16 -165.8(3) . .
O3W Cd3 O11 C16 99.4(3) . .
O12 Cd3 O11 C16 4.2(3) . .
O14 Cd3 O11 C16 175.9(3) . .
O11 C16 O12 Cd3 7.5(5) . .
C11 C16 O12 Cd3 -172.8(4) 4_665 .
O18 Cd3 O12 C16 84.5(3) . .
O1 Cd3 O12 C16 -179.5(3) . .
O13 Cd3 O12 C16 80.9(9) . .
O11 Cd3 O12 C16 -4.2(3) . .
O3W Cd3 O12 C16 -93.9(3) . .
O14 Cd3 O12 C16 -14.6(4) . .
O14 C17 O13 Cd1 -141.5(4) . .
C18 C17 O13 Cd1 37.3(6) . .
O14 C17 O13 Cd3 -6.9(5) . .
C18 C17 O13 Cd3 171.9(3) . .
O17 Cd1 O13 C17 86.9(5) . .
O1W Cd1 O13 C17 -153.6(6) . .
O2 Cd1 O13 C17 -174.6(5) . .
O2W Cd1 O13 C17 -82.3(5) . .
O19 Cd1 O13 C17 -4.0(5) . .
O17 Cd1 O13 Cd3 -44.21(19) . .
O1W Cd1 O13 Cd3 75.3(7) . .
O2 Cd1 O13 Cd3 54.24(17) . .
O2W Cd1 O13 Cd3 146.63(18) . .
O19 Cd1 O13 Cd3 -135.11(16) . .
O18 Cd3 O13 C17 -102.1(3) . .
O1 Cd3 O13 C17 162.6(3) . .
O11 Cd3 O13 C17 -19.3(3) . .
O3W Cd3 O13 C17 76.2(3) . .
O12 Cd3 O13 C17 -98.5(8) . .
O14 Cd3 O13 C17 3.5(3) . .
C16 Cd3 O13 C17 -32.5(4) . .
O18 Cd3 O13 Cd1 45.9(2) . .
O1 Cd3 O13 Cd1 -49.41(19) . .
O11 Cd3 O13 Cd1 128.74(16) . .
O3W Cd3 O13 Cd1 -135.74(19) . .
O12 Cd3 O13 Cd1 49.5(9) . .
O14 Cd3 O13 Cd1 151.5(3) . .
C16 Cd3 O13 Cd1 115.5(3) . .
O13 C17 O14 Cd3 6.0(5) . .
C18 C17 O14 Cd3 -172.7(4) . .
O18 Cd3 O14 C17 73.0(3) . .
O1 Cd3 O14 C17 -39.5(4) . .
O13 Cd3 O14 C17 -3.6(3) . .
O11 Cd3 O14 C17 157.4(3) . .
O3W Cd3 O14 C17 -106.0(3) . .
O12 Cd3 O14 C17 166.0(3) . .
C16 Cd3 O14 C17 159.3(3) . .
O18 C31 O17 Cd1 -9.9(8) . .
C20 C31 O17 Cd1 170.3(3) . .
O13 Cd1 O17 C31 21.0(4) . .
O1W Cd1 O17 C31 -147.6(4) . .
O2 Cd1 O17 C31 -65.0(4) . .
O2W Cd1 O17 C31 146.2(6) . .
O19 Cd1 O17 C31 121.3(4) . .
O17 C31 O18 Cd3 34.7(10) . .
C20 C31 O18 Cd3 -145.5(5) . .
O1 Cd3 O18 C31 41.8(7) . .
O13 Cd3 O18 C31 -53.7(6) . .
O11 Cd3 O18 C31 -179.4(7) . .
O3W Cd3 O18 C31 -86(3) . .
O12 Cd3 O18 C31 126.8(7) . .
O14 Cd3 O18 C31 -103.9(6) . .
C16 Cd3 O18 C31 153.6(7) . .
O20 C30 O19 Cd1 156.1(3) . .
C29 C30 O19 Cd1 -23.1(6) . .
O20 C30 O19 Cd2 -1.0(4) . .
C29 C30 O19 Cd2 179.7(3) . .
O17 Cd1 O19 C30 -34.6(4) . .
O13 Cd1 O19 C30 66.2(4) . .
O1W Cd1 O19 C30 -120.3(4) . .
O2 Cd1 O19 C30 -177.9(6) . .
O2W Cd1 O19 C30 151.1(4) . .
O17 Cd1 O19 Cd2 113.8(2) . .
O13 Cd1 O19 Cd2 -145.36(19) . .
O1W Cd1 O19 Cd2 28.1(2) . .
O2 Cd1 O19 Cd2 -29.5(8) . .
O2W Cd1 O19 Cd2 -60.50(19) . .
O8 Cd2 O19 C30 -157.4(5) . .
O20 Cd2 O19 C30 0.6(2) . .
O6 Cd2 O19 C30 123.3(2) . .
O24 Cd2 O19 C30 -143.6(3) . .
O23 Cd2 O19 C30 -90.2(2) . .
O5 Cd2 O19 C30 72.0(2) . .
O7 Cd2 O19 C30 -14.6(3) . .
C32 Cd2 O19 C30 -116.8(3) . .
C14 Cd2 O19 C30 -29.7(5) . .
O8 Cd2 O19 Cd1 44.0(7) . .
O20 Cd2 O19 Cd1 -158.0(3) . .
O6 Cd2 O19 Cd1 -35.30(18) . .
O24 Cd2 O19 Cd1 57.80(18) . .
O23 Cd2 O19 Cd1 111.17(19) . .
O5 Cd2 O19 Cd1 -86.58(19) . .
O7 Cd2 O19 Cd1 -173.16(14) . .
C32 Cd2 O19 Cd1 84.6(2) . .
C14 Cd2 O19 Cd1 171.7(3) . .
O19 C30 O20 Cd2 1.1(5) . .
C29 C30 O20 Cd2 -179.6(3) . .
O8 Cd2 O20 C30 173.4(2) . .
O6 Cd2 O20 C30 -65.3(3) . .
O24 Cd2 O20 C30 43.3(3) . .
O23 Cd2 O20 C30 90.3(3) . .
O5 Cd2 O20 C30 -109.3(3) . .
O19 Cd2 O20 C30 -0.6(2) . .
O7 Cd2 O20 C30 168.8(3) . .
C32 Cd2 O20 C30 70.8(3) . .
C14 Cd2 O20 C30 169.7(3) . .
O24 C32 O23 Cd2 8.7(4) . .
C27 C32 O23 Cd2 -169.0(3) . .
O8 Cd2 O23 C32 87.0(3) . .
O20 Cd2 O23 C32 -136.0(3) . .
O6 Cd2 O23 C32 0.5(4) . .
O24 Cd2 O23 C32 -4.8(2) . .
O5 Cd2 O23 C32 155.0(3) . .
O19 Cd2 O23 C32 -82.8(3) . .
O7 Cd2 O23 C32 141.0(3) . .
C14 Cd2 O23 C32 113.3(3) . .
O23 C32 O24 Cd2 -8.9(4) . .
C27 C32 O24 Cd2 168.8(3) . .
O8 Cd2 O24 C32 -79.4(3) . .
O20 Cd2 O24 C32 69.1(3) . .
O6 Cd2 O24 C32 -172.4(3) . .
O23 Cd2 O24 C32 4.7(2) . .
O5 Cd2 O24 C32 -163.0(3) . .
O19 Cd2 O24 C32 103.3(3) . .
O7 Cd2 O24 C32 -36.3(3) . .
C14 Cd2 O24 C32 -59.4(3) . .

loop_
_platon_squeeze_void_nr
_platon_squeeze_void_average_x
_platon_squeeze_void_average_y
_platon_squeeze_void_average_z
_platon_squeeze_void_volume
_platon_squeeze_void_count_electrons
_platon_squeeze_void_content
1 0.000 0.386 -0.105 1391 464 ' '
